data_4022779
loop_
_publ_author_name
'Mukulesh Mondal'
'Vedavati G. Puranik'
'Narshinha P. Argade'

_publ_section_title
;
 A Facile Phenol-Driven Intramolecular Diastereoselective
 Thermal/Base-Catalyzed Dipolar [2 + 2] Annulation Reactions: An Easy
 Access to Complex Bioactive Natural and Unnatural Benzopyran Congeners
;
_journal_name_full 'Journal of Organic Chemistry'
_journal_page_first 2068
_journal_page_last 2076
_journal_paper_doi 10.1021/jo0624344
_journal_volume 72
_journal_year 2007
_chemical_formula_moiety 'C18 H20 O4'
_chemical_formula_sum 'C18 H20 O4'
_chemical_formula_weight 300.34
_chemical_melting_point 530.1(10)
_chemical_name_common Cyclobutaindene
_chemical_name_systematic
; 
 ? 
;
_space_group_IT_number 14
_symmetry_cell_setting monoclinic
_symmetry_space_group_name_Hall '-P 2ybc'
_symmetry_space_group_name_H-M 'P 1 21/c 1'
_atom_sites_solution_hydrogens geom
_atom_sites_solution_primary direct
_atom_sites_solution_secondary difmap
_audit_creation_method SHELXL-97
_cell_angle_alpha 90.00
_cell_angle_beta 93.676(2)
_cell_angle_gamma 90.00
_cell_formula_units_Z 4
_cell_length_a 13.3486(15)
_cell_length_b 7.9630(9)
_cell_length_c 13.8757(15)
_cell_measurement_reflns_used 1024
_cell_measurement_temperature 297(2)
_cell_measurement_theta_max 21.361
_cell_measurement_theta_min 2.643
_cell_volume 1471.9(3)
_computing_cell_refinement 'BRUKER SAINT'
_computing_data_collection 'BRUKER SMART'
_computing_data_reduction 'BRUKER SAINT'
_computing_molecular_graphics 'SHELXTL and PLATON'
_computing_publication_material SHELXTL
_computing_structure_refinement 'SHELXL-97 (Sheldrick, 1997)'
_computing_structure_solution 'SHELXS-97 (Sheldrick, 1990)'
_diffrn_ambient_temperature 297(2)
_diffrn_measured_fraction_theta_full 0.999
_diffrn_measured_fraction_theta_max 0.999
_diffrn_measurement_device ' Bruker Smart APEX'
_diffrn_measurement_device_type ' CCD Area Detector'
_diffrn_measurement_method 'Omega Scan'
_diffrn_radiation_monochromator graphite
_diffrn_radiation_source 'fine-focus sealed tube'
_diffrn_radiation_type MoK\a
_diffrn_radiation_wavelength 0.71073
_diffrn_reflns_av_R_equivalents 0.0596
_diffrn_reflns_av_sigmaI/netI 0.0605
_diffrn_reflns_limit_h_max 13
_diffrn_reflns_limit_h_min -15
_diffrn_reflns_limit_k_max 9
_diffrn_reflns_limit_k_min -9
_diffrn_reflns_limit_l_max 16
_diffrn_reflns_limit_l_min -16
_diffrn_reflns_number 9215
_diffrn_reflns_theta_full 25.00
_diffrn_reflns_theta_max 25.00
_diffrn_reflns_theta_min 1.53
_exptl_absorpt_coefficient_mu 0.095
_exptl_absorpt_correction_T_max 0.9945
_exptl_absorpt_correction_T_min 0.9752
_exptl_absorpt_correction_type multi-scan
_exptl_absorpt_process_details 'Omega Scan'
_exptl_crystal_colour colourless
_exptl_crystal_density_diffrn 1.355
_exptl_crystal_density_method 'not measured'
_exptl_crystal_description rectangular
_exptl_crystal_F_000 640
_exptl_crystal_size_max 0.27
_exptl_crystal_size_mid 0.17
_exptl_crystal_size_min 0.06
_refine_diff_density_max 0.190
_refine_diff_density_min -0.153
_refine_diff_density_rms 0.040
_refine_ls_extinction_method none
_refine_ls_goodness_of_fit_ref 1.010
_refine_ls_hydrogen_treatment constr
_refine_ls_matrix_type full
_refine_ls_number_parameters 203
_refine_ls_number_reflns 2594
_refine_ls_number_restraints 0
_refine_ls_restrained_S_all 1.010
_refine_ls_R_factor_all 0.1036
_refine_ls_R_factor_gt 0.0501
_refine_ls_shift/su_max 0.000
_refine_ls_shift/su_mean 0.000
_refine_ls_structure_factor_coef Fsqd
_refine_ls_weighting_details 'calc w=1/[\s^2^(Fo^2^)+(0.0585P)^2^+0.0176P] where P=(Fo^2^+2Fc^2^)/3'
_refine_ls_weighting_scheme calc
_refine_ls_wR_factor_gt 0.1043
_refine_ls_wR_factor_ref 0.1259
_reflns_number_gt 1513
_reflns_number_total 2594
_reflns_threshold_expression >2sigma(I)
_cod_data_source_file jo0624344si20061229_083042.cif
_cod_data_source_block OxacyclobutaindeneCompound_4a
_cod_depositor_comments
;
The following automatic conversions were performed:
'_symmetry_cell_setting' value 'Monoclinic' changed to 'monoclinic'
according to '/home/saulius/struct/CIF-dictionaries/cif_core.dic'
dictionary named 'cif_core.dic' version 2.4.1 from 2010-06-29.

Automatic conversion script
Id: cif_fix_enum 1527 2010-12-29 10:47:43Z saulius 

The following automatic conversions were performed:

'_chemical_melting_point' value '256-258 degree Centigrade' was
changed to '530.1(10)' - it was converted from degrees Celsius(C) to
Kelvins(K), the average value was taken and precision was estimated.

Automatic conversion script
Id: cif_fix_values 1646 2011-03-28 12:23:43Z adriana 
;
_cod_original_sg_symbol_H-M 'P 21/c'
_cod_database_code 4022779

loop_
_symmetry_equiv_pos_as_xyz
'x, y, z'
'-x, y+1/2, -z+1/2'
'-x, -y, -z'
'x, -y-1/2, z-1/2'

loop_
_atom_site_label
_atom_site_type_symbol
_atom_site_fract_x
_atom_site_fract_y
_atom_site_fract_z
_atom_site_U_iso_or_equiv
_atom_site_adp_type
_atom_site_occupancy
_atom_site_symmetry_multiplicity
_atom_site_calc_flag
_atom_site_refinement_flags
O1 O 0.79326(13) 0.2948(2) 0.82245(11) 0.0476(5) Uani 1 1 d .
O2 O 0.86625(13) 0.8340(2) 1.06540(13) 0.0563(5) Uani 1 1 d .
O3 O 0.93184(14) 0.6596(2) 1.17761(12) 0.0521(5) Uani 1 1 d .
O4 O 0.96285(14) 0.1261(2) 1.11692(13) 0.0553(6) Uani 1 1 d .
H4 H 0.9428 0.0334 1.0986 0.083 Uiso 1 1 calc R
C1 C 0.70790(19) 0.3890(3) 0.78159(18) 0.0463(7) Uani 1 1 d .
C2 C 0.72504(19) 0.5778(3) 0.78736(18) 0.0465(7) Uani 1 1 d .
H2 H 0.7524 0.6263 0.7297 0.056 Uiso 1 1 calc R
C3 C 0.77559(18) 0.6420(3) 0.88315(18) 0.0426(7) Uani 1 1 d .
H3 H 0.8250 0.7290 0.8703 0.051 Uiso 1 1 calc R
C4 C 0.82414(17) 0.5073(3) 0.94544(17) 0.0378(6) Uani 1 1 d .
C5 C 0.87091(17) 0.5338(3) 1.03748(16) 0.0370(6) Uani 1 1 d .
C6 C 0.88621(19) 0.6909(3) 1.09031(18) 0.0444(7) Uani 1 1 d .
C7 C 0.9533(2) 0.4816(3) 1.18829(18) 0.0472(7) Uani 1 1 d .
H7A H 0.9184 0.4337 1.2410 0.057 Uiso 1 1 calc R
H7B H 1.0248 0.4620 1.2000 0.057 Uiso 1 1 calc R
C8 C 0.91547(18) 0.4093(3) 1.09375(17) 0.0386(6) Uani 1 1 d .
C9 C 0.91897(18) 0.2470(3) 1.05891(18) 0.0409(6) Uani 1 1 d .
C10 C 0.87680(18) 0.2162(3) 0.96771(18) 0.0412(6) Uani 1 1 d .
H10 H 0.8797 0.1083 0.9424 0.049 Uiso 1 1 calc R
C11 C 0.82989(17) 0.3425(3) 0.91238(17) 0.0378(6) Uani 1 1 d .
C12 C 0.61571(19) 0.3565(3) 0.8382(2) 0.0508(7) Uani 1 1 d .
H12A H 0.5812 0.2554 0.8156 0.061 Uiso 1 1 calc R
H12B H 0.6341 0.3454 0.9066 0.061 Uiso 1 1 calc R
C13 C 0.5507(2) 0.5104(3) 0.8183(2) 0.0584(8) Uani 1 1 d .
H13A H 0.5060 0.5279 0.8698 0.070 Uiso 1 1 calc R
H13B H 0.5108 0.4985 0.7578 0.070 Uiso 1 1 calc R
C14 C 0.62435(19) 0.6552(3) 0.81330(19) 0.0508(7) Uani 1 1 d .
H14 H 0.6005 0.7435 0.7683 0.061 Uiso 1 1 calc R
C15 C 0.67432(19) 0.7259(3) 0.9092(2) 0.0483(7) Uani 1 1 d .
C16 C 0.6307(2) 0.6723(4) 1.0033(2) 0.0654(9) Uani 1 1 d .
H16A H 0.6704 0.7191 1.0569 0.098 Uiso 1 1 calc R
H16B H 0.6314 0.5520 1.0079 0.098 Uiso 1 1 calc R
H16C H 0.5629 0.7121 1.0044 0.098 Uiso 1 1 calc R
C17 C 0.6793(2) 0.9160(3) 0.9060(2) 0.0752(10) Uani 1 1 d .
H17A H 0.6128 0.9614 0.9076 0.113 Uiso 1 1 calc R
H17B H 0.7083 0.9507 0.8477 0.113 Uiso 1 1 calc R
H17C H 0.7200 0.9561 0.9608 0.113 Uiso 1 1 calc R
C18 C 0.6932(2) 0.3276(4) 0.67807(19) 0.0675(9) Uani 1 1 d .
H18A H 0.7501 0.3594 0.6432 0.101 Uiso 1 1 calc R
H18B H 0.6335 0.3769 0.6479 0.101 Uiso 1 1 calc R
H18C H 0.6867 0.2075 0.6776 0.101 Uiso 1 1 calc R

loop_
_atom_site_aniso_label
_atom_site_aniso_U_11
_atom_site_aniso_U_22
_atom_site_aniso_U_33
_atom_site_aniso_U_23
_atom_site_aniso_U_13
_atom_site_aniso_U_12
O1 0.0540(11) 0.0429(11) 0.0442(11) -0.0087(8) -0.0105(9) 0.0084(9)
O2 0.0724(13) 0.0269(11) 0.0674(13) -0.0021(9) -0.0118(10) 0.0020(9)
O3 0.0736(12) 0.0318(10) 0.0490(11) -0.0062(9) -0.0108(10) 0.0005(9)
O4 0.0739(14) 0.0296(10) 0.0589(12) 0.0045(9) -0.0225(10) 0.0014(9)
C1 0.0455(16) 0.0457(16) 0.0463(16) 0.0014(13) -0.0085(13) 0.0032(13)
C2 0.0499(17) 0.0435(16) 0.0454(16) 0.0120(13) -0.0031(13) -0.0039(13)
C3 0.0428(15) 0.0316(14) 0.0523(16) 0.0088(12) -0.0044(12) -0.0055(12)
C4 0.0386(15) 0.0302(14) 0.0446(15) 0.0022(12) 0.0024(12) 0.0008(11)
C5 0.0411(15) 0.0301(14) 0.0393(14) -0.0004(11) 0.0002(12) -0.0018(11)
C6 0.0483(16) 0.0333(16) 0.0508(17) -0.0001(13) -0.0022(13) -0.0012(13)
C7 0.0596(17) 0.0314(14) 0.0494(16) 0.0028(12) -0.0055(14) -0.0009(12)
C8 0.0449(16) 0.0319(14) 0.0382(14) 0.0022(12) -0.0025(12) -0.0041(11)
C9 0.0451(16) 0.0295(14) 0.0470(16) 0.0029(12) -0.0056(13) 0.0009(11)
C10 0.0449(15) 0.0296(14) 0.0483(16) -0.0044(12) -0.0035(13) 0.0014(11)
C11 0.0385(14) 0.0360(15) 0.0384(14) -0.0020(12) -0.0024(12) -0.0019(12)
C12 0.0509(17) 0.0371(16) 0.0629(18) 0.0020(14) -0.0089(14) -0.0079(13)
C13 0.0506(17) 0.0448(17) 0.078(2) 0.0009(15) -0.0110(15) -0.0015(14)
C14 0.0499(16) 0.0362(15) 0.0643(18) 0.0119(14) -0.0114(14) 0.0010(13)
C15 0.0467(17) 0.0337(15) 0.0634(19) 0.0032(13) -0.0053(14) 0.0018(12)
C16 0.0582(19) 0.064(2) 0.074(2) -0.0083(17) 0.0079(16) 0.0074(16)
C17 0.072(2) 0.0370(17) 0.113(3) -0.0025(17) -0.0245(19) 0.0071(15)
C18 0.075(2) 0.074(2) 0.0514(18) -0.0091(16) -0.0137(15) 0.0090(18)

loop_
_atom_type_symbol
_atom_type_description
_atom_type_scat_dispersion_real
_atom_type_scat_dispersion_imag
_atom_type_scat_source
C C 0.0033 0.0016 'International Tables Vol C Tables 4.2.6.8 and 6.1.1.4'
H H 0.0000 0.0000 'International Tables Vol C Tables 4.2.6.8 and 6.1.1.4'
O O 0.0106 0.0060 'International Tables Vol C Tables 4.2.6.8 and 6.1.1.4'

loop_
_geom_angle_atom_site_label_1
_geom_angle_atom_site_label_2
_geom_angle_atom_site_label_3
_geom_angle
C11 O1 C1 116.10(18)
C6 O3 C7 110.39(18)
C9 O4 H4 109.5
O1 C1 C18 104.7(2)
O1 C1 C2 112.3(2)
C18 C1 C2 112.2(2)
O1 C1 C12 110.6(2)
C18 C1 C12 111.9(2)
C2 C1 C12 105.3(2)
C1 C2 C3 115.5(2)
C1 C2 C14 106.1(2)
C3 C2 C14 90.35(19)
C1 C2 H2 114.1
C3 C2 H2 114.1
C14 C2 H2 114.1
C4 C3 C2 114.2(2)
C4 C3 C15 121.2(2)
C2 C3 C15 90.23(18)
C4 C3 H3 109.9
C2 C3 H3 109.9
C15 C3 H3 109.9
C11 C4 C5 114.3(2)
C11 C4 C3 121.0(2)
C5 C4 C3 124.6(2)
C8 C5 C4 124.1(2)
C8 C5 C6 107.0(2)
C4 C5 C6 128.9(2)
O2 C6 O3 120.6(2)
O2 C6 C5 129.8(2)
O3 C6 C5 109.6(2)
O3 C7 C8 103.51(18)
O3 C7 H7A 111.1
C8 C7 H7A 111.1
O3 C7 H7B 111.1
C8 C7 H7B 111.1
H7A C7 H7B 109.0
C5 C8 C9 120.0(2)
C5 C8 C7 109.3(2)
C9 C8 C7 130.7(2)
O4 C9 C10 123.6(2)
O4 C9 C8 118.5(2)
C10 C9 C8 117.9(2)
C9 C10 C11 121.5(2)
C9 C10 H10 119.2
C11 C10 H10 119.2
O1 C11 C10 115.2(2)
O1 C11 C4 122.6(2)
C10 C11 C4 122.1(2)
C13 C12 C1 104.0(2)
C13 C12 H12A 111.0
C1 C12 H12A 111.0
C13 C12 H12B 111.0
C1 C12 H12B 111.0
H12A C12 H12B 109.0
C12 C13 C14 104.9(2)
C12 C13 H13A 110.8
C14 C13 H13A 110.8
C12 C13 H13B 110.8
C14 C13 H13B 110.8
H13A C13 H13B 108.8
C13 C14 C2 106.5(2)
C13 C14 C15 118.6(2)
C2 C14 C15 90.69(19)
C13 C14 H14 112.9
C2 C14 H14 112.9
C15 C14 H14 112.9
C17 C15 C16 108.9(3)
C17 C15 C14 110.7(2)
C16 C15 C14 117.7(2)
C17 C15 C3 112.2(2)
C16 C15 C3 117.4(2)
C14 C15 C3 88.68(19)
C15 C16 H16A 109.5
C15 C16 H16B 109.5
H16A C16 H16B 109.5
C15 C16 H16C 109.5
H16A C16 H16C 109.5
H16B C16 H16C 109.5
C15 C17 H17A 109.5
C15 C17 H17B 109.5
H17A C17 H17B 109.5
C15 C17 H17C 109.5
H17A C17 H17C 109.5
H17B C17 H17C 109.5
C1 C18 H18A 109.5
C1 C18 H18B 109.5
H18A C18 H18B 109.5
C1 C18 H18C 109.5
H18A C18 H18C 109.5
H18B C18 H18C 109.5

loop_
_geom_bond_atom_site_label_1
_geom_bond_atom_site_label_2
_geom_bond_distance
O1 C11 1.365(3)
O1 C1 1.449(3)
O2 C6 1.215(3)
O3 C6 1.344(3)
O3 C7 1.452(3)
O4 C9 1.363(3)
O4 H4 0.8200
C1 C18 1.518(3)
C1 C2 1.522(4)
C1 C12 1.524(4)
C2 C3 1.539(3)
C2 C14 1.542(4)
C2 H2 0.9800
C3 C4 1.499(3)
C3 C15 1.571(4)
C3 H3 0.9800
C4 C11 1.393(3)
C4 C5 1.401(3)
C5 C8 1.374(3)
C5 C6 1.457(3)
C7 C8 1.491(3)
C7 H7A 0.9700
C7 H7B 0.9700
C8 C9 1.382(3)
C9 C10 1.374(3)
C10 C11 1.390(3)
C10 H10 0.9300
C12 C13 1.516(3)
C12 H12A 0.9700
C12 H12B 0.9700
C13 C14 1.520(4)
C13 H13A 0.9700
C13 H13B 0.9700
C14 C15 1.556(4)
C14 H14 0.9800
C15 C17 1.515(3)
C15 C16 1.525(4)
C16 H16A 0.9600
C16 H16B 0.9600
C16 H16C 0.9600
C17 H17A 0.9600
C17 H17B 0.9600
C17 H17C 0.9600
C18 H18A 0.9600
C18 H18B 0.9600
C18 H18C 0.9600

loop_
_geom_torsion_atom_site_label_1
_geom_torsion_atom_site_label_2
_geom_torsion_atom_site_label_3
_geom_torsion_atom_site_label_4
_geom_torsion
C11 O1 C1 C18 172.0(2)
C11 O1 C1 C2 50.0(3)
C11 O1 C1 C12 -67.3(3)
O1 C1 C2 C3 -42.2(3)
C18 C1 C2 C3 -159.8(2)
C12 C1 C2 C3 78.2(3)
O1 C1 C2 C14 -140.5(2)
C18 C1 C2 C14 101.9(2)
C12 C1 C2 C14 -20.1(3)
C1 C2 C3 C4 15.2(3)
C14 C2 C3 C4 123.2(2)
C1 C2 C3 C15 -109.5(2)
C14 C2 C3 C15 -1.52(18)
C2 C3 C4 C11 6.0(3)
C15 C3 C4 C11 112.1(3)
C2 C3 C4 C5 -177.1(2)
C15 C3 C4 C5 -71.0(3)
C11 C4 C5 C8 -2.7(4)
C3 C4 C5 C8 -179.8(2)
C11 C4 C5 C6 174.6(2)
C3 C4 C5 C6 -2.5(4)
C7 O3 C6 O2 -176.4(2)
C7 O3 C6 C5 1.9(3)
C8 C5 C6 O2 174.0(3)
C4 C5 C6 O2 -3.6(5)
C8 C5 C6 O3 -4.2(3)
C4 C5 C6 O3 178.2(2)
C6 O3 C7 C8 0.9(3)
C4 C5 C8 C9 2.2(4)
C6 C5 C8 C9 -175.5(2)
C4 C5 C8 C7 -177.5(2)
C6 C5 C8 C7 4.7(3)
O3 C7 C8 C5 -3.6(3)
O3 C7 C8 C9 176.7(3)
C5 C8 C9 O4 -179.4(2)
C7 C8 C9 O4 0.3(4)
C5 C8 C9 C10 -0.1(4)
C7 C8 C9 C10 179.6(3)
O4 C9 C10 C11 177.8(2)
C8 C9 C10 C11 -1.4(4)
C1 O1 C11 C10 152.2(2)
C1 O1 C11 C4 -30.0(3)
C9 C10 C11 O1 178.7(2)
C9 C10 C11 C4 0.9(4)
C5 C4 C11 O1 -176.5(2)
C3 C4 C11 O1 0.7(4)
C5 C4 C11 C10 1.1(4)
C3 C4 C11 C10 178.3(2)
O1 C1 C12 C13 156.2(2)
C18 C1 C12 C13 -87.5(3)
C2 C1 C12 C13 34.7(2)
C1 C12 C13 C14 -35.8(3)
C12 C13 C14 C2 23.4(3)
C12 C13 C14 C15 -76.7(3)
C1 C2 C14 C13 -2.0(3)
C3 C2 C14 C13 -118.6(2)
C1 C2 C14 C15 118.2(2)
C3 C2 C14 C15 1.54(18)
C13 C14 C15 C17 -139.0(3)
C2 C14 C15 C17 111.8(2)
C13 C14 C15 C16 -12.7(3)
C2 C14 C15 C16 -122.0(2)
C13 C14 C15 C3 107.7(2)
C2 C14 C15 C3 -1.50(18)
C4 C3 C15 C17 130.8(3)
C2 C3 C15 C17 -110.4(2)
C4 C3 C15 C16 3.5(3)
C2 C3 C15 C16 122.3(2)
C4 C3 C15 C14 -117.3(2)
C2 C3 C15 C14 1.51(18)
